data_7110855
loop_
_publ_author_name
'Kov\'acs, Tibor'
'Speier, G\'abor'
'R\'eglier, Marius'
'Giorgi, Michel'
'V\'ertes, Attila'
'Vank\'o, Gy\"orgy'

_publ_section_title
;
 Preparation and characterization of homoleptic and ethoxy-bridged
 nitronato iron(iii) complexes
;
_journal_issue 6
_journal_name_full 'Chemical Communications'
_journal_page_first 469
_journal_paper_doi 10.1039/b000408l
_journal_year 2000
_chemical_compound_source 'Local laboratory'
_chemical_formula_sum 'C9 H18 Fe N3 O6'
_chemical_formula_weight 320.10
_space_group_IT_number 14
_symmetry_cell_setting monoclinic
_symmetry_space_group_name_Hall '-P 2yn'
_symmetry_space_group_name_H-M 'P 1 21/n 1'
_atom_type_scat_source 'D.Waasmaier&A.Kirfel,Acta Cryst.1995,A51, 416-431'
_cell_angle_alpha 90.000(1)
_cell_angle_beta 109.082(1)
_cell_angle_gamma 90.000(1)
_cell_formula_units_Z 4
_cell_length_a 12.395(1)
_cell_length_b 9.226(1)
_cell_length_c 13.343(1)
_cell_measurement_temperature 298
_cell_measurement_theta_max 25
_cell_measurement_theta_min 1
_cell_volume 1442.0(2)
_computing_data_collection KappaCCD
_computing_data_reduction maXus
_computing_molecular_graphics maXus
_computing_publication_material maXus
_computing_structure_refinement maXus
_computing_structure_solution maXus
_diffrn_measurement_device KappaCCD
_diffrn_orient_matrix_type X=UH
_diffrn_orient_matrix_UB_11 0.01000
_diffrn_orient_matrix_UB_12 0.00000
_diffrn_orient_matrix_UB_13 0.00000
_diffrn_orient_matrix_UB_21 0.00000
_diffrn_orient_matrix_UB_22 0.01000
_diffrn_orient_matrix_UB_23 0.00000
_diffrn_orient_matrix_UB_31 0.00000
_diffrn_orient_matrix_UB_32 0.00000
_diffrn_orient_matrix_UB_33 0.01000
_diffrn_radiation_type xray
_diffrn_radiation_wavelength 0.71073
_diffrn_reflns_limit_h_max 15
_diffrn_reflns_limit_h_min 0
_diffrn_reflns_limit_k_max 11
_diffrn_reflns_limit_k_min 0
_diffrn_reflns_limit_l_max 15
_diffrn_reflns_limit_l_min -16
_diffrn_reflns_number 3070
_diffrn_reflns_theta_max 25.41
_exptl_absorpt_coefficient_mu 10.698
_exptl_absorpt_correction_type none
_exptl_crystal_colour red
_exptl_crystal_density_diffrn 1.47
_exptl_crystal_density_meas 1.25
_exptl_crystal_description prism
_exptl_crystal_size_max 0.4
_exptl_crystal_size_mid 0.3
_exptl_crystal_size_min 0.2
_refine_diff_density_max 0.19
_refine_diff_density_min -0.27
_refine_ls_extinction_method None
_refine_ls_goodness_of_fit_obs 0.850
_refine_ls_hydrogen_treatment noref
_refine_ls_number_parameters 226
_refine_ls_number_reflns 2153
_refine_ls_R_factor_obs 0.032
_refine_ls_shift/esd_max 0.3806
_refine_ls_shift/esd_mean 0.0188
_refine_ls_structure_factor_coef F
_refine_ls_weighting_scheme unit
_refine_ls_wR_factor_obs 0.033
_reflns_number_observed 2153
_reflns_number_total 2889
_reflns_observed_criterion refl_observed_if_I_>_3.00_sigma(I)
_cod_data_source_file b000408lsup1.cif
_cod_data_source_block kt7
_cod_depositor_comments
;
The following automatic conversions were performed:

'_symmetry_cell_setting' value 'Monoclinic' changed to 'monoclinic'
according to /home/saulius/struct/CIF-dictionaries/cif_core.dic
dictionary named 'cif_core.dic' version 2.4.2 from
2011-04-26.

'_refine_ls_weighting_scheme' value 'Unit' changed to
'unit' according to
/home/saulius/struct/CIF-dictionaries/cif_core.dic dictionary named
'cif_core.dic' version 2.4.2 from 2011-04-26.

Automatic conversion script
Id: cif_fix_values 1891 2012-01-12 08:04:46Z andrius 
;
_cod_original_cell_volume 1442.0(4)
_cod_original_sg_symbol_H-M 'P 21/n        '
_cod_original_formula_sum 'C9 H18 Fe1 O6 N3'
_cod_database_code 7110855

loop_
_symmetry_equiv_pos_as_xyz
+X,+Y,+Z
-X,-Y,-Z
-X+0.5,+Y+0.5,-Z+0.5
+X+0.5,-Y+0.5,+Z+0.5

loop_
_atom_site_aniso_label
_atom_site_aniso_U_11
_atom_site_aniso_U_22
_atom_site_aniso_U_33
_atom_site_aniso_U_12
_atom_site_aniso_U_13
_atom_site_aniso_U_23
Fe1 0.0362(2) 0.0383(2) 0.0322(2) -.0058(2) 0.0065(2) 0.0003(2)
O2 0.058(1) 0.038(1) 0.037(1) -.0085(9) 0.0165(9) -.0066(9)
O3 0.048(1) 0.047(1) 0.037(1) -.002(1) 0.0091(9) 0.0027(9)
O4 0.038(1) 0.038(1) 0.051(1) -.0040(9) 0.0057(9) -.005(1)
O5 0.055(1) 0.045(1) 0.032(1) -.013(1) 0.0178(9) -.0039(9)
O6 0.045(1) 0.046(1) 0.041(1) -.009(1) 0.0141(9) -.0067(9)
O7 0.038(1) 0.053(1) 0.051(1) -.002(1) 0.011(1) 0.009(1)
N8 0.039(1) 0.038(1) 0.043(1) -.008(1) 0.000(1) 0.000(1)
N9 0.034(1) 0.040(1) 0.033(1) -.005(1) 0.009(1) -.002(1)
N10 0.042(1) 0.041(1) 0.032(1) -.008(1) 0.005(1) 0.003(1)
C11 0.039(2) 0.040(2) 0.043(2) -.008(1) 0.013(1) 0.001(1)
C12 0.090(3) 0.047(2) 0.074(3) -.025(2) 0.042(2) -.015(2)
C13 0.040(2) 0.060(2) 0.072(3) -.009(2) 0.004(2) 0.021(2)
C14 0.056(2) 0.032(2) 0.056(2) -.007(1) -.009(2) 0.001(1)
C15 0.046(2) 0.050(2) 0.034(1) -.016(1) 0.002(1) 0.009(1)
C16 0.071(3) 0.064(2) 0.050(2) -.032(2) 0.015(2) -.009(2)
C17 0.054(2) 0.052(2) 0.095(3) 0.006(2) -.010(2) 0.005(2)
C18 0.064(2) 0.061(2) 0.046(2) -.021(2) 0.022(2) 0.000(2)
C19 0.108(3) 0.041(2) 0.050(2) 0.000(2) 0.000(2) 0.010(2)

loop_
_atom_site_label
_atom_site_fract_x
_atom_site_fract_y
_atom_site_fract_z
_atom_site_U_iso_or_equiv
_atom_site_occupancy
_atom_site_thermal_displace_type
Fe1 0.26710(3) 0.23860(4) 0.01170(3) 0.0375(2) 1.00 Uij
O2 0.3090(2) 0.3591(2) -0.0966(2) 0.046(1) 1.00 Uij
O3 0.3013(2) 0.1504(2) 0.1579(2) 0.046(1) 1.00 Uij
O4 0.0975(2) 0.2589(2) -0.0181(2) 0.046(1) 1.00 Uij
O5 0.3044(2) 0.4468(2) 0.0552(2) 0.046(1) 1.00 Uij
O6 0.1731(2) 0.0827(2) -0.0836(2) 0.046(1) 1.00 Uij
O7 0.4146(2) 0.1269(2) 0.0618(2) 0.050(1) 1.00 Uij
N8 0.3980(2) 0.0905(3) 0.1528(2) 0.043(1) 1.00 Uij
N9 0.3243(2) 0.4781(3) -0.0357(2) 0.037(1) 1.00 Uij
N10 0.0754(2) 0.1385(3) -0.0773(2) 0.041(1) 1.00 Uij
C11 0.3533(2) 0.6033(3) -0.0602(2) 0.042(1) 1.00 Uij
C12 0.3683(4) 0.7236(4) 0.0163(3) 0.072(2) 1.00 Uij
C13 -0.1251(3) 0.1565(4) -0.1051(3) 0.061(2) 1.00 Uij
C14 0.4654(3) 0.0099(3) 0.2260(3) 0.053(2) 1.00 Uij
C15 -0.0249(3) 0.0842(3) -0.1204(2) 0.046(2) 1.00 Uij
C16 -0.0372(4) -0.0509(5) -0.1833(3) 0.065(2) 1.00 Uij
C17 0.5720(3) -0.0437(5) 0.2112(4) 0.074(2) 1.00 Uij
C18 0.3746(3) 0.6225(5) -0.1629(3) 0.059(2) 1.00 Uij
C19 0.4345(5) -0.0244(4) 0.3221(3) 0.073(2) 1.00 Uij
H13A -0.100(3) 0.238(5) -0.053(3) 0.05000 1.00 Uiso
H13B -0.168(3) 0.090(5) -0.086(3) 0.05000 1.00 Uiso
H16A 0.038(4) -0.095(5) -0.181(3) 0.05000 1.00 Uiso
H13C -0.169(3) 0.198(4) -0.173(3) 0.05000 1.00 Uiso
H18A 0.454(4) 0.647(4) -0.146(3) 0.05000 1.00 Uiso
H18B 0.350(3) 0.545(5) -0.207(3) 0.05000 1.00 Uiso
H12A 0.348(3) 0.703(4) 0.078(3) 0.05000 1.00 Uiso
H18C 0.325(3) 0.696(5) -0.201(3) 0.05000 1.00 Uiso
H16B -0.087(3) -0.027(4) -0.260(3) 0.05000 1.00 Uiso
H19A 0.496(3) 0.021(4) 0.384(3) 0.05000 1.00 Uiso
H19B 0.355(4) 0.017(5) 0.315(3) 0.05000 1.00 Uiso
H12B 0.437(3) 0.775(4) 0.027(3) 0.05000 1.00 Uiso
H17A 0.589(3) -0.135(5) 0.232(3) 0.05000 1.00 Uiso
H16C -0.083(3) -0.117(5) -0.166(3) 0.05000 1.00 Uiso
H17B 0.579(4) -0.022(5) 0.144(3) 0.05000 1.00 Uiso
H17C 0.645(3) 0.012(4) 0.262(3) 0.05000 1.00 Uiso
H12C 0.331(4) 0.793(5) -0.016(3) 0.05000 1.00 Uiso
H19C 0.438(4) -0.112(5) 0.334(3) 0.05000 1.00 Uiso

loop_
_geom_angle_atom_site_label_1
_geom_angle_atom_site_label_2
_geom_angle_atom_site_label_3
_geom_angle
O2 Fe1 O3 152.5(1)
O2 Fe1 O4 107.6(1)
O2 Fe1 O5 66.0(1)
O2 Fe1 O6 99.9(1)
O2 Fe1 O7 95.8(1)
O3 Fe1 O4 95.9(1)
O3 Fe1 O5 98.6(1)
O3 Fe1 O6 102.5(1)
O3 Fe1 O7 66.0(1)
O4 Fe1 O5 95.4(1)
O4 Fe1 O6 65.9(1)
O4 Fe1 O7 152.6(1)
O5 Fe1 O6 153.0(1)
O5 Fe1 O7 107.1(1)
O6 Fe1 O7 96.8(1)
Fe1 O2 N9 92.0(2)
Fe1 O3 N8 91.5(2)
Fe1 O4 N10 92.2(2)
Fe1 O5 N9 92.1(2)
Fe1 O6 N10 91.9(2)
Fe1 O7 N8 92.1(2)
O3 N8 O7 110.3(3)
O3 N8 C14 124.5(3)
O7 N8 C14 125.2(3)
O2 N9 O5 109.8(2)
O2 N9 C11 125.3(3)
O5 N9 C11 124.9(3)
O4 N10 O6 109.9(2)
O4 N10 C15 124.6(3)
O6 N10 C15 125.5(3)
N9 C11 C12 118.8(3)
N9 C11 C18 119.4(3)
C12 C11 C18 121.8(4)
N8 C14 C17 118.4(4)
N8 C14 C19 119.3(4)
C17 C14 C19 122.4(4)
N10 C15 C13 119.6(3)
N10 C15 C16 119.0(3)
C13 C15 C16 121.4(4)
N9 C11 H18A 127.6(12)
N9 C11 H18B 95.2(13)
N9 C11 H12A 94.6(12)
N9 C11 H18C 130.6(13)
N9 C11 H12B 133.6(12)
N9 C11 H12C 132.1(14)
C12 C11 H18A 106.5(12)
C12 C11 H18B 145.8(13)
C12 C11 H12A 24.4(12)
C12 C11 H18C 105.8(13)
C12 C11 H12B 25.5(12)
C12 C11 H12C 24.3(14)
C18 C11 H18A 27.5(12)
C18 C11 H18B 24.6(13)
C18 C11 H12A 146.0(12)
C18 C11 H18C 26.9(12)
C18 C11 H12B 102.6(12)
C18 C11 H12C 105.4(14)
H18A C11 H18B 46.5(17)
H18A C11 H12A 128.9(16)
H18A C11 H18C 47.1(17)
H18A C11 H12B 82.5(17)
H18A C11 H12C 100.0(18)
H18B C11 H12A 168.7(17)
H18B C11 H18C 41.9(18)
H18B C11 H12B 126.9(17)
H18B C11 H12C 126.2(19)
H12A C11 H18C 126.8(17)
H12A C11 H12B 46.5(16)
H12A C11 H12C 42.6(18)
H18C C11 H12B 95.8(17)
H18C C11 H12C 84.3(18)
H12B C11 H12C 37.1(18)
N8 C14 H19A 128.0(12)
N8 C14 H19B 91.6(12)
N8 C14 H17A 135.0(12)
N8 C14 H17B 93.8(13)
N8 C14 H19C 131.9(13)
C17 C14 H19A 106.4(12)
C17 C14 H19B 150.0(12)
C17 C14 H17A 23.9(13)
C17 C14 H17B 24.6(13)
C17 C14 H19C 106.4(13)
C19 C14 H19A 28.9(12)
C19 C14 H19B 27.7(12)
C19 C14 H17A 103.3(13)
C19 C14 H17B 146.9(13)
C19 C14 H19C 23.3(13)
H19A C14 H19B 48.8(17)
H19A C14 H17A 96.2(17)
H19A C14 H17B 129.0(17)
H19A C14 H19C 43.4(18)
H19B C14 H17A 129.0(17)
H19B C14 H17B 173.2(17)
H19B C14 H19C 44.9(17)
H17A C14 H17B 44.5(17)
H17A C14 H19C 84.1(18)
H17B C14 H19C 128.5(18)
N10 C15 H13A 92.7(12)
N10 C15 H13B 133.9(13)
N10 C15 H16A 93.1(12)
N10 C15 H13C 125.2(12)
N10 C15 H16B 128.4(12)
N10 C15 H16C 133.7(12)
C13 C15 H13A 27.0(12)
C13 C15 H13B 25.5(13)
C13 C15 H16A 147.2(12)
C13 C15 H13C 27.8(13)
C13 C15 H16B 105.7(12)
C13 C15 H16C 102.9(12)
C16 C15 H13A 148.1(12)
C16 C15 H13B 102.8(13)
C16 C15 H16A 26.0(12)
C16 C15 H13C 109.2(13)
C16 C15 H16B 28.8(12)
C16 C15 H16C 25.0(12)
H13A C15 H13B 46.2(17)
H13A C15 H16A 171.3(17)
H13A C15 H13C 46.2(17)
H13A C15 H16B 130.8(16)
H13A C15 H16C 126.7(17)
H13B C15 H16A 125.8(18)
H13B C15 H13C 45.4(17)
H13B C15 H16B 97.5(16)
H13B C15 H16C 80.5(17)
H16A C15 H13C 133.0(17)
H16A C15 H16B 47.9(16)
H16A C15 H16C 45.3(17)
H13C C15 H16B 85.2(17)
H13C C15 H16C 100.9(17)
H16B C15 H16C 43.5(16)

loop_
_geom_bond_atom_site_label_1
_geom_bond_atom_site_label_2
_geom_bond_distance
Fe1 O2 2.021(2)
Fe1 O3 2.026(2)
Fe1 O4 2.016(2)
Fe1 O5 2.016(2)
Fe1 O6 2.019(3)
Fe1 O7 2.013(2)
O2 N9 1.342(3)
O3 N8 1.342(4)
O4 N10 1.338(4)
O5 N9 1.346(3)
O6 N10 1.344(4)
O7 N8 1.339(4)
N8 C14 1.293(5)
N9 C11 1.283(4)
N10 C15 1.288(4)
C11 C12 1.478(6)
C11 C18 1.488(5)
C13 C15 1.482(5)
C14 C17 1.483(6)
C14 C19 1.487(6)
C15 C16 1.482(6)
C11 H18A 1.99(5)
C11 H18B 2.02(5)
C11 H12A 2.08(5)
C11 H18C 1.99(5)
C11 H12B 2.04(5)
C11 H12C 1.89(5)
C14 H19A 2.02(5)
C14 H19B 2.09(5)
C14 H17A 2.01(5)
C14 H17B 2.06(5)
C14 H19C 1.94(5)
C15 H13A 2.06(5)
C15 H13B 1.97(4)
C15 H16A 2.10(5)
C15 H13C 1.99(4)
C15 H16B 2.05(5)
C15 H16C 2.01(5)
